data_4126851
loop_
_publ_author_name
'Zhang, Bin'
'Baker, Peter J.'
'Zhang, Yan'
'Wang, Dongwei'
'Wang, Zheming'
'Su, Shaokui'
'Zhu, Daoben'
'Pratt, Francis L.'

_publ_section_title
;
 A Quantum Spin Liquid from a Three-Dimensional Copper-Oxalate-Framework.
;
_journal_name_full 'Journal of the American Chemical Society'
_journal_paper_doi 10.1021/jacs.7b11179
_journal_year 2017
_chemical_formula_sum 'C18 H32 Cu2 N2 O12'
_chemical_formula_weight 595.53
_space_group_crystal_system monoclinic
_space_group_IT_number 14
_space_group_name_Hall '-P 2ybc'
_space_group_name_H-M_alt 'P 1 21/c 1'
_symmetry_space_group_name_Hall '-P 2ybc'
_symmetry_space_group_name_H-M 'P 1 21/c 1'
_atom_sites_solution_hydrogens mixed
_audit_creation_method SHELXL-2014/7
_cell_angle_alpha 90
_cell_angle_beta 107.8537(5)
_cell_angle_gamma 90
_cell_formula_units_Z 4
_cell_length_a 8.79790(10)
_cell_length_b 33.8187(4)
_cell_length_c 8.76220(10)
_cell_measurement_reflns_used 29823
_cell_measurement_temperature 255(2)
_cell_measurement_theta_max 27.485
_cell_measurement_theta_min 3.395
_cell_volume 2481.50(5)
_computing_cell_refinement 'HKL Scalepack (Otwinowski & Minor 1997)'
_computing_data_collection KappaCCD
_computing_data_reduction 'Denzo and Scalepak (Otwinowski & Minor, 1997)'
_computing_structure_refinement 'SHELXL-2014/7 (Sheldrick, 2014)'
_computing_structure_solution 'SHELXS-97 (Sheldrick, 1990)'
_diffrn_ambient_temperature 255(2)
_diffrn_measured_fraction_theta_full 0.996
_diffrn_measured_fraction_theta_max 0.992
_diffrn_measurement_device_type KappaCCD
_diffrn_radiation_monochromator graphite
_diffrn_radiation_source 'fine-focus sealed tube'
_diffrn_radiation_type MoK\a
_diffrn_radiation_wavelength 0.71073
_diffrn_reflns_av_R_equivalents 0.0379
_diffrn_reflns_av_unetI/netI 0.0298
_diffrn_reflns_Laue_measured_fraction_full 0.996
_diffrn_reflns_Laue_measured_fraction_max 0.992
_diffrn_reflns_limit_h_max 11
_diffrn_reflns_limit_h_min -11
_diffrn_reflns_limit_k_max 43
_diffrn_reflns_limit_k_min -44
_diffrn_reflns_limit_l_max 10
_diffrn_reflns_limit_l_min -11
_diffrn_reflns_number 29867
_diffrn_reflns_point_group_measured_fraction_full 0.996
_diffrn_reflns_point_group_measured_fraction_max 0.992
_diffrn_reflns_theta_full 25.242
_diffrn_reflns_theta_max 27.539
_diffrn_reflns_theta_min 3.424
_exptl_absorpt_coefficient_mu 1.776
_exptl_absorpt_correction_T_max 0.680
_exptl_absorpt_correction_T_min 0.613
_exptl_absorpt_correction_type multi-scan
_exptl_absorpt_process_details
;
multi-scan from symmetry-related measurements 
 Sortav (Blessing 1995)
;
_exptl_crystal_colour blue
_exptl_crystal_density_diffrn 1.594
_exptl_crystal_description diamond
_exptl_crystal_F_000 1232
_exptl_crystal_size_max 0.480
_exptl_crystal_size_mid 0.350
_exptl_crystal_size_min 0.220
_refine_diff_density_max 0.397
_refine_diff_density_min -0.327
_refine_diff_density_rms 0.052
_refine_ls_extinction_coef 0.0031(4)
_refine_ls_extinction_expression Fc^*^=kFc[1+0.001xFc^2^\l^3^/sin(2\q)]^-1/4^
_refine_ls_extinction_method 'SHELXL-2014/7 (Sheldrick 2014'
_refine_ls_goodness_of_fit_ref 1.058
_refine_ls_hydrogen_treatment mixed
_refine_ls_matrix_type full
_refine_ls_number_parameters 343
_refine_ls_number_reflns 5695
_refine_ls_number_restraints 0
_refine_ls_restrained_S_all 1.058
_refine_ls_R_factor_all 0.0518
_refine_ls_R_factor_gt 0.0317
_refine_ls_shift/su_max 0.001
_refine_ls_shift/su_mean 0.000
_refine_ls_structure_factor_coef Fsqd
_refine_ls_weighting_details 'w=1/[\s^2^(Fo^2^)+(0.0441P)^2^+0.4851P] where P=(Fo^2^+2Fc^2^)/3'
_refine_ls_weighting_scheme calc
_refine_ls_wR_factor_gt 0.0862
_refine_ls_wR_factor_ref 0.0921
_reflns_Friedel_coverage 0.000
_reflns_number_gt 4065
_reflns_number_total 5695
_reflns_threshold_expression 'I > 2\s(I)'
_cod_data_source_file CCDC1019167-255K.cif
_cod_data_source_block 255K
_cod_database_code 4126851
_shelx_shelxl_version_number 2014/7
_shelx_space_group_comment
;
The symmetry employed for this shelxl refinement is uniquely defined
by the following loop, which should always be used as a source of
symmetry information in preference to the above space-group names.
They are only intended as comments.
;
_shelx_estimated_absorpt_t_min 0.483
_shelx_estimated_absorpt_t_max 0.696

loop_
_space_group_symop_operation_xyz
'x, y, z'
'-x, y+1/2, -z+1/2'
'-x, -y, -z'
'x, -y-1/2, z-1/2'

loop_
_atom_site_label
_atom_site_type_symbol
_atom_site_fract_x
_atom_site_fract_y
_atom_site_fract_z
_atom_site_U_iso_or_equiv
_atom_site_adp_type
_atom_site_occupancy
_atom_site_site_symmetry_order
_atom_site_calc_flag
_atom_site_refinement_flags_posn
_atom_site_refinement_flags_adp
_atom_site_refinement_flags_occupancy
_atom_site_disorder_assembly
_atom_site_disorder_group
C7 C 0.9037(4) 0.12003(8) 0.1389(3) 0.0652(7) Uani 1 1 d . . . . .
H7A H 0.9968 0.1259 0.2293 0.078 Uiso 1 1 calc R U . . .
H7B H 0.8101 0.1244 0.1731 0.078 Uiso 1 1 calc R U . . .
C8 C 0.8991(4) 0.14861(8) 0.0059(3) 0.0800(9) Uani 1 1 d . . . . .
H8A H 0.8961 0.1752 0.0433 0.120 Uiso 1 1 calc R U . . .
H8B H 0.9927 0.1452 -0.0271 0.120 Uiso 1 1 calc R U . . .
H8C H 0.8056 0.1437 -0.0835 0.120 Uiso 1 1 calc R U . . .
C9 C 1.0460(4) 0.06682(9) 0.0399(4) 0.0761(9) Uani 1 1 d . . . . .
H9A H 1.0350 0.0805 -0.0602 0.091 Uiso 1 1 calc R U . . .
H9B H 1.0418 0.0387 0.0179 0.091 Uiso 1 1 calc R U . . .
C10 C 1.2052(4) 0.07653(12) 0.1556(5) 0.1138(14) Uani 1 1 d . . . . .
H10A H 1.2878 0.0688 0.1110 0.171 Uiso 1 1 calc R U . . .
H10B H 1.2118 0.1045 0.1761 0.171 Uiso 1 1 calc R U . . .
H10C H 1.2186 0.0625 0.2542 0.171 Uiso 1 1 calc R U . . .
C111 C 0.7377(11) 0.0693(3) -0.0012(12) 0.058(2) Uani 0.528(15) 1 d . . P A 1
H11A H 0.6658 0.0835 0.0440 0.069 Uiso 0.528(15) 1 calc R U P A 1
H11B H 0.7194 0.0785 -0.1102 0.069 Uiso 0.528(15) 1 calc R U P A 1
C112 C 0.7756(13) 0.0588(3) -0.0399(12) 0.054(2) Uani 0.472(15) 1 d . . P A 2
H11C H 0.7456 0.0765 -0.1312 0.064 Uiso 0.472(15) 1 calc R U P A 2
H11D H 0.8135 0.0343 -0.0731 0.064 Uiso 0.472(15) 1 calc R U P A 2
C121 C 0.7042(13) 0.0255(3) -0.0022(8) 0.079(3) Uani 0.528(15) 1 d . . P A 1
H12A H 0.5955 0.0206 -0.0647 0.118 Uiso 0.528(15) 1 calc R U P A 1
H12B H 0.7746 0.0116 -0.0482 0.118 Uiso 0.528(15) 1 calc R U P A 1
H12C H 0.7211 0.0166 0.1057 0.118 Uiso 0.528(15) 1 calc R U P A 1
C122 C 0.6347(10) 0.0507(4) 0.0147(7) 0.069(3) Uani 0.472(15) 1 d . . P A 2
H12D H 0.5516 0.0389 -0.0713 0.104 Uiso 0.472(15) 1 calc R U P A 2
H12E H 0.6645 0.0329 0.1043 0.104 Uiso 0.472(15) 1 calc R U P A 2
H12F H 0.5967 0.0750 0.0463 0.104 Uiso 0.472(15) 1 calc R U P A 2
N1 N 0.9086(2) 0.07755(6) 0.0970(2) 0.0529(5) Uani 1 1 d . . . . .
H1 H 0.9253 0.0631 0.1976 0.063 Uiso 1 1 calc R U . A 1
C13 C 0.2928(3) 0.18195(9) 0.8105(3) 0.0705(8) Uani 1 1 d . . . . .
H13A H 0.1933 0.1685 0.8026 0.085 Uiso 1 1 calc R U . . .
H13B H 0.2732 0.2102 0.8109 0.085 Uiso 1 1 calc R U . . .
C14 C 0.4146(5) 0.17073(12) 0.9664(4) 0.1169(15) Uani 1 1 d . . . . .
H14A H 0.3759 0.1779 1.0539 0.175 Uiso 1 1 calc R U . . .
H14B H 0.4329 0.1427 0.9683 0.175 Uiso 1 1 calc R U . . .
H14C H 0.5128 0.1844 0.9766 0.175 Uiso 1 1 calc R U . . .
C15 C 0.3825(3) 0.12946(8) 0.6559(4) 0.0701(8) Uani 1 1 d . . . . .
H15A H 0.4733 0.1230 0.7478 0.084 Uiso 1 1 calc R U . . .
H15B H 0.4150 0.1258 0.5606 0.084 Uiso 1 1 calc R U . . .
C16 C 0.2498(3) 0.10096(8) 0.6495(5) 0.0882(11) Uani 1 1 d . . . . .
H16A H 0.2859 0.0744 0.6426 0.132 Uiso 1 1 calc R U . . .
H16B H 0.2185 0.1037 0.7448 0.132 Uiso 1 1 calc R U . . .
H16C H 0.1601 0.1066 0.5572 0.132 Uiso 1 1 calc R U . . .
C17 C 0.2183(4) 0.18727(11) 0.5194(4) 0.0770(10) Uani 1 1 d . . . . .
H17A H 0.1291 0.1690 0.4938 0.092 Uiso 0.626(11) 1 calc R U P B 1
H17B H 0.1795 0.2123 0.5471 0.092 Uiso 0.626(11) 1 calc R U P B 1
H17C H 0.280(10) 0.164(3) 0.418(11) 0.092 Uiso 0.374(11) 1 d . U P B 2
H17D H 0.111(10) 0.173(2) 0.509(9) 0.092 Uiso 0.374(11) 1 d . U P B 2
C181 C 0.2600(5) 0.1933(2) 0.3783(6) 0.073(2) Uani 0.626(11) 1 d . . P B 1
H18A H 0.1690 0.2030 0.2953 0.110 Uiso 0.626(11) 1 calc R U P B 1
H18B H 0.3452 0.2122 0.3985 0.110 Uiso 0.626(11) 1 calc R U P B 1
H18C H 0.2944 0.1687 0.3450 0.110 Uiso 0.626(11) 1 calc R U P B 1
C182 C 0.2373(9) 0.2252(4) 0.4759(16) 0.111(7) Uani 0.374(11) 1 d . . P B 2
H18D H 0.1524 0.2318 0.3807 0.166 Uiso 0.374(11) 1 calc R U P B 2
H18E H 0.2349 0.2428 0.5610 0.166 Uiso 0.374(11) 1 calc R U P B 2
H18F H 0.3379 0.2277 0.4553 0.166 Uiso 0.374(11) 1 calc R U P B 2
N2 N 0.3417(2) 0.17204(6) 0.6669(2) 0.0518(5) Uani 1 1 d . . . . .
H2 H 0.4396 0.1870 0.6768 0.062 Uiso 1 1 calc R U . . .
C1 C 0.8196(2) 0.12383(6) 0.5691(2) 0.0324(4) Uani 1 1 d . . . . .
C2 C 0.6710(2) 0.12597(6) 0.4161(2) 0.0343(4) Uani 1 1 d . . . . .
C3 C 0.8158(2) 0.25912(6) 0.7331(2) 0.0347(4) Uani 1 1 d . . . . .
C4 C 0.6664(2) 0.23720(6) 0.7468(2) 0.0355(5) Uani 1 1 d . . . . .
C5 C 1.0021(2) 0.01077(6) 0.4220(2) 0.0345(4) Uani 1 1 d . . . . .
C6 C 0.4871(2) 0.01150(6) 0.5714(2) 0.0339(4) Uani 1 1 d . . . . .
O1 O 0.88993(18) 0.15510(4) 0.61907(17) 0.0406(3) Uani 1 1 d . . . . .
O2 O 0.85668(17) 0.09043(4) 0.63020(17) 0.0405(3) Uani 1 1 d . . . . .
O3 O 0.62021(19) 0.15971(4) 0.36989(18) 0.0456(4) Uani 1 1 d . . . . .
O4 O 0.61551(18) 0.09432(4) 0.35288(19) 0.0475(4) Uani 1 1 d . . . . .
O5 O 0.62239(17) 0.20762(4) 0.65579(18) 0.0427(4) Uani 1 1 d . . . . .
O6 O 0.5990(2) 0.24974(5) 0.8411(2) 0.0530(4) Uani 1 1 d . . . . .
O7 O 0.87709(18) 0.24610(4) 0.63158(18) 0.0435(4) Uani 1 1 d . . . . .
O8 O 0.86480(19) 0.28771(4) 0.82334(18) 0.0470(4) Uani 1 1 d . . . . .
O9 O 0.91023(18) 0.04012(4) 0.38088(18) 0.0442(4) Uani 1 1 d . . . . .
O10 O 1.0918(2) -0.00174(5) 0.34983(19) 0.0510(4) Uani 1 1 d . . . . .
O11 O 0.57397(18) 0.04085(4) 0.62043(18) 0.0426(4) Uani 1 1 d . . . . .
O12 O 0.38157(18) -0.00126(4) 0.62686(18) 0.0437(4) Uani 1 1 d . . . . .
Cu1 Cu 0.74942(3) 0.20387(2) 0.49238(3) 0.03310(10) Uani 1 1 d . . . . .
Cu2 Cu 0.74183(3) 0.04577(2) 0.50107(3) 0.03259(10) Uani 1 1 d . . . . .

loop_
_atom_site_aniso_label
_atom_site_aniso_U_11
_atom_site_aniso_U_22
_atom_site_aniso_U_33
_atom_site_aniso_U_23
_atom_site_aniso_U_13
_atom_site_aniso_U_12
C7 0.091(2) 0.0704(19) 0.0412(14) -0.0011(12) 0.0303(14) -0.0049(15)
C8 0.135(3) 0.0483(16) 0.0678(18) 0.0065(14) 0.0482(19) 0.0074(17)
C9 0.100(2) 0.0595(18) 0.078(2) 0.0127(15) 0.0400(19) 0.0116(17)
C10 0.071(2) 0.124(3) 0.145(4) 0.050(3) 0.031(2) -0.003(2)
C111 0.060(5) 0.069(6) 0.039(5) 0.004(3) 0.009(3) -0.003(4)
C112 0.053(5) 0.071(6) 0.035(4) -0.004(3) 0.011(3) -0.014(4)
C121 0.088(6) 0.072(6) 0.058(4) 0.010(3) -0.004(3) -0.033(5)
C122 0.056(4) 0.101(8) 0.046(3) 0.003(4) 0.007(3) -0.025(5)
N1 0.0613(13) 0.0571(13) 0.0354(10) 0.0111(9) 0.0077(9) -0.0134(10)
C13 0.0716(19) 0.0704(19) 0.0725(19) -0.0051(15) 0.0266(16) -0.0169(15)
C14 0.126(3) 0.155(4) 0.061(2) 0.012(2) 0.016(2) -0.053(3)
C15 0.0461(14) 0.0661(19) 0.104(2) 0.0068(16) 0.0319(15) -0.0016(13)
C16 0.0648(18) 0.0512(17) 0.159(3) -0.0103(19) 0.050(2) -0.0080(14)
C17 0.0543(17) 0.089(2) 0.073(2) 0.0273(17) -0.0014(15) -0.0170(16)
C181 0.048(3) 0.105(6) 0.066(3) 0.018(3) 0.015(2) -0.007(3)
C182 0.054(5) 0.093(10) 0.149(13) 0.072(9) -0.022(6) -0.023(5)
N2 0.0332(10) 0.0589(13) 0.0607(13) 0.0110(10) 0.0105(9) -0.0113(9)
C1 0.0364(11) 0.0323(11) 0.0325(10) -0.0007(8) 0.0166(9) -0.0033(9)
C2 0.0354(11) 0.0345(12) 0.0359(11) -0.0023(9) 0.0152(9) -0.0008(9)
C3 0.0345(11) 0.0322(11) 0.0356(11) 0.0003(9) 0.0081(9) -0.0019(9)
C4 0.0335(10) 0.0354(11) 0.0373(11) 0.0007(9) 0.0102(9) -0.0004(9)
C5 0.0368(11) 0.0332(11) 0.0326(11) 0.0047(8) 0.0094(9) -0.0036(9)
C6 0.0373(11) 0.0307(11) 0.0326(11) 0.0005(8) 0.0091(9) -0.0027(9)
O1 0.0453(8) 0.0335(8) 0.0417(8) -0.0041(6) 0.0113(7) -0.0114(7)
O2 0.0448(8) 0.0331(8) 0.0402(8) 0.0054(6) 0.0080(6) -0.0027(6)
O3 0.0491(9) 0.0359(9) 0.0451(9) -0.0004(7) 0.0045(7) 0.0043(7)
O4 0.0454(9) 0.0385(9) 0.0531(9) -0.0112(7) 0.0068(7) -0.0064(7)
O5 0.0418(8) 0.0407(9) 0.0461(9) -0.0051(7) 0.0142(7) -0.0143(7)
O6 0.0536(10) 0.0589(11) 0.0558(10) -0.0033(8) 0.0308(8) 0.0026(8)
O7 0.0423(8) 0.0428(9) 0.0506(9) -0.0072(7) 0.0221(7) -0.0098(7)
O8 0.0532(9) 0.0389(9) 0.0465(9) -0.0117(7) 0.0117(7) -0.0135(7)
O9 0.0447(8) 0.0389(8) 0.0458(9) 0.0165(7) 0.0090(7) 0.0030(7)
O10 0.0602(10) 0.0534(10) 0.0499(9) 0.0031(8) 0.0323(8) 0.0006(8)
O11 0.0443(8) 0.0371(8) 0.0463(9) -0.0099(7) 0.0137(7) -0.0116(7)
O12 0.0506(9) 0.0421(9) 0.0436(8) -0.0069(7) 0.0221(7) -0.0112(7)
Cu1 0.03726(16) 0.02738(15) 0.03602(16) 0.00037(10) 0.01322(11) -0.00106(10)
Cu2 0.03532(15) 0.02745(15) 0.03632(16) 0.00019(10) 0.01292(11) -0.00272(10)

loop_
_atom_type_symbol
_atom_type_description
_atom_type_scat_dispersion_real
_atom_type_scat_dispersion_imag
_atom_type_scat_source
C C 0.0033 0.0016 'International Tables Vol C Tables 4.2.6.8 and 6.1.1.4'
H H 0.0000 0.0000 'International Tables Vol C Tables 4.2.6.8 and 6.1.1.4'
N N 0.0061 0.0033 'International Tables Vol C Tables 4.2.6.8 and 6.1.1.4'
O O 0.0106 0.0060 'International Tables Vol C Tables 4.2.6.8 and 6.1.1.4'
Cu Cu 0.3201 1.2651 'International Tables Vol C Tables 4.2.6.8 and 6.1.1.4'

loop_
_geom_angle_atom_site_label_1
_geom_angle_atom_site_label_2
_geom_angle_atom_site_label_3
_geom_angle
_geom_angle_site_symmetry_1
_geom_angle_site_symmetry_3
N1 C7 C8 115.2(2) . .
N1 C7 H7A 108.5 . .
C8 C7 H7A 108.5 . .
N1 C7 H7B 108.5 . .
C8 C7 H7B 108.5 . .
H7A C7 H7B 107.5 . .
C7 C8 H8A 109.5 . .
C7 C8 H8B 109.5 . .
H8A C8 H8B 109.5 . .
C7 C8 H8C 109.5 . .
H8A C8 H8C 109.5 . .
H8B C8 H8C 109.5 . .
N1 C9 C10 114.1(3) . .
N1 C9 H9A 108.7 . .
C10 C9 H9A 108.7 . .
N1 C9 H9B 108.7 . .
C10 C9 H9B 108.7 . .
H9A C9 H9B 107.6 . .
C9 C10 H10A 109.5 . .
C9 C10 H10B 109.5 . .
H10A C10 H10B 109.5 . .
C9 C10 H10C 109.5 . .
H10A C10 H10C 109.5 . .
H10B C10 H10C 109.5 . .
C121 C111 N1 110.0(8) . .
C121 C111 H11A 109.7 . .
N1 C111 H11A 109.7 . .
C121 C111 H11B 109.7 . .
N1 C111 H11B 109.7 . .
H11A C111 H11B 108.2 . .
C122 C112 N1 109.7(8) . .
C122 C112 H11C 109.7 . .
N1 C112 H11C 109.7 . .
C122 C112 H11D 109.7 . .
N1 C112 H11D 109.7 . .
H11C C112 H11D 108.2 . .
C111 C121 H12A 109.5 . .
C111 C121 H12B 109.5 . .
H12A C121 H12B 109.5 . .
C111 C121 H12C 109.5 . .
H12A C121 H12C 109.5 . .
H12B C121 H12C 109.5 . .
C112 C122 H12D 109.5 . .
C112 C122 H12E 109.5 . .
H12D C122 H12E 109.5 . .
C112 C122 H12F 109.5 . .
H12D C122 H12F 109.5 . .
H12E C122 H12F 109.5 . .
C7 N1 C9 114.0(2) . .
C7 N1 C111 102.6(5) . .
C9 N1 C111 122.2(5) . .
C7 N1 C112 121.3(5) . .
C9 N1 C112 98.1(5) . .
C7 N1 H1 105.6 . .
C9 N1 H1 105.6 . .
C111 N1 H1 105.6 . .
N2 C13 C14 113.7(3) . .
N2 C13 H13A 108.8 . .
C14 C13 H13A 108.8 . .
N2 C13 H13B 108.8 . .
C14 C13 H13B 108.8 . .
H13A C13 H13B 107.7 . .
C13 C14 H14A 109.5 . .
C13 C14 H14B 109.5 . .
H14A C14 H14B 109.5 . .
C13 C14 H14C 109.5 . .
H14A C14 H14C 109.5 . .
H14B C14 H14C 109.5 . .
N2 C15 C16 114.9(2) . .
N2 C15 H15A 108.5 . .
C16 C15 H15A 108.5 . .
N2 C15 H15B 108.5 . .
C16 C15 H15B 108.5 . .
H15A C15 H15B 107.5 . .
C15 C16 H16A 109.5 . .
C15 C16 H16B 109.5 . .
H16A C16 H16B 109.5 . .
C15 C16 H16C 109.5 . .
H16A C16 H16C 109.5 . .
H16B C16 H16C 109.5 . .
C182 C17 N2 116.4(4) . .
C181 C17 N2 119.4(3) . .
C181 C17 H17A 107.5 . .
N2 C17 H17A 107.5 . .
C181 C17 H17B 107.5 . .
N2 C17 H17B 107.5 . .
H17A C17 H17B 107.0 . .
C182 C17 H17C 105(4) . .
N2 C17 H17C 92(4) . .
C182 C17 H17D 127(4) . .
N2 C17 H17D 108(4) . .
H17C C17 H17D 101(5) . .
C17 C181 H18A 109.5 . .
C17 C181 H18B 109.5 . .
H18A C181 H18B 109.5 . .
C17 C181 H18C 109.5 . .
H18A C181 H18C 109.5 . .
H18B C181 H18C 109.5 . .
C17 C182 H18D 109.5 . .
C17 C182 H18E 109.5 . .
H18D C182 H18E 109.5 . .
C17 C182 H18F 109.5 . .
H18D C182 H18F 109.5 . .
H18E C182 H18F 109.5 . .
C13 N2 C15 114.2(2) . .
C13 N2 C17 109.3(2) . .
C15 N2 C17 113.5(2) . .
C13 N2 H2 106.4 . .
C15 N2 H2 106.4 . .
C17 N2 H2 106.4 . .
O1 C1 O2 125.81(19) . .
O1 C1 C2 117.47(17) . .
O2 C1 C2 116.72(16) . .
O4 C2 O3 126.46(19) . .
O4 C2 C1 117.19(17) . .
O3 C2 C1 116.35(17) . .
O8 C3 O7 125.82(19) . .
O8 C3 C4 117.55(19) . .
O7 C3 C4 116.62(18) . .
O6 C4 O5 125.40(19) . .
O6 C4 C3 118.88(19) . .
O5 C4 C3 115.71(18) . .
O10 C5 O9 125.50(18) . .
O10 C5 C5 118.8(2) . 3_756
O9 C5 C5 115.7(2) . 3_756
O11 C6 O12 126.26(18) . .
O11 C6 C6 116.9(2) . 3_656
O12 C6 C6 116.8(2) . 3_656
C1 O1 Cu1 109.07(13) . .
C1 O2 Cu2 115.23(13) . .
C2 O3 Cu1 115.13(13) . .
C2 O4 Cu2 109.08(13) . .
C4 O5 Cu1 111.02(12) . .
C4 O6 Cu1 108.91(14) . 4_566
C3 O7 Cu1 113.76(13) . .
C3 O8 Cu1 114.54(14) . 4_566
C5 O9 Cu2 115.00(12) . .
C5 O10 Cu2 109.93(13) . 3_756
C6 O11 Cu2 110.40(13) . .
C6 O12 Cu2 112.62(13) . 3_656
O3 Cu1 O7 175.25(6) . .
O3 Cu1 O8 92.42(6) . 4_565
O7 Cu1 O8 91.81(6) . 4_565
O3 Cu1 O5 94.53(6) . .
O7 Cu1 O5 81.66(6) . .
O8 Cu1 O5 168.23(6) 4_565 .
O3 Cu1 O1 81.11(6) . .
O7 Cu1 O1 96.13(6) . .
O8 Cu1 O1 98.35(6) 4_565 .
O5 Cu1 O1 92.10(6) . .
O3 Cu1 O6 94.10(6) . 4_565
O7 Cu1 O6 88.83(7) . 4_565
O8 Cu1 O6 78.86(6) 4_565 4_565
O5 Cu1 O6 91.16(6) . 4_565
O1 Cu1 O6 174.41(6) . 4_565
O2 Cu2 O12 177.77(6) . 3_656
O2 Cu2 O11 95.26(6) . .
O12 Cu2 O11 82.68(6) 3_656 .
O2 Cu2 O9 92.40(6) . .
O12 Cu2 O9 89.74(6) 3_656 .
O11 Cu2 O9 170.08(6) . .
O2 Cu2 O4 80.93(6) . .
O12 Cu2 O4 98.29(6) 3_656 .
O11 Cu2 O4 92.83(6) . .
O9 Cu2 O4 94.60(6) . .
O2 Cu2 O10 92.69(6) . 3_756
O12 Cu2 O10 88.35(7) 3_656 3_756
O11 Cu2 O10 95.35(6) . 3_756
O9 Cu2 O10 77.96(5) . 3_756
O4 Cu2 O10 170.06(6) . 3_756

loop_
_geom_bond_atom_site_label_1
_geom_bond_atom_site_label_2
_geom_bond_distance
_geom_bond_site_symmetry_2
C7 N1 1.487(3) .
C7 C8 1.505(3) .
C7 H7A 0.9700 .
C7 H7B 0.9700 .
C8 H8A 0.9600 .
C8 H8B 0.9600 .
C8 H8C 0.9600 .
C9 N1 1.488(3) .
C9 C10 1.493(4) .
C9 H9A 0.9700 .
C9 H9B 0.9700 .
C10 H10A 0.9600 .
C10 H10B 0.9600 .
C10 H10C 0.9600 .
C111 C121 1.509(16) .
C111 N1 1.512(9) .
C111 H11A 0.9700 .
C111 H11B 0.9700 .
C112 C122 1.485(15) .
C112 N1 1.533(10) .
C112 H11C 0.9700 .
C112 H11D 0.9700 .
C121 H12A 0.9600 .
C121 H12B 0.9600 .
C121 H12C 0.9600 .
C122 H12D 0.9600 .
C122 H12E 0.9600 .
C122 H12F 0.9600 .
N1 H1 0.9800 .
C13 N2 1.487(3) .
C13 C14 1.504(4) .
C13 H13A 0.9700 .
C13 H13B 0.9700 .
C14 H14A 0.9600 .
C14 H14B 0.9600 .
C14 H14C 0.9600 .
C15 N2 1.495(3) .
C15 C16 1.502(3) .
C15 H15A 0.9700 .
C15 H15B 0.9700 .
C16 H16A 0.9600 .
C16 H16B 0.9600 .
C16 H16C 0.9600 .
C17 C182 1.363(10) .
C17 C181 1.408(6) .
C17 N2 1.501(3) .
C17 H17A 0.9700 .
C17 H17B 0.9700 .
C17 H17C 1.42(9) .
C17 H17D 1.04(8) .
C181 H18A 0.9600 .
C181 H18B 0.9600 .
C181 H18C 0.9600 .
C182 H18D 0.9600 .
C182 H18E 0.9600 .
C182 H18F 0.9600 .
N2 H2 0.9800 .
C1 O1 1.236(2) .
C1 O2 1.250(2) .
C1 C2 1.561(3) .
C2 O4 1.235(2) .
C2 O3 1.247(2) .
C3 O8 1.240(2) .
C3 O7 1.253(2) .
C3 C4 1.545(3) .
C4 O6 1.230(2) .
C4 O5 1.264(2) .
C5 O10 1.228(2) .
C5 O9 1.261(2) .
C5 C5 1.559(4) 3_756
C6 O11 1.246(2) .
C6 O12 1.250(2) .
C6 C6 1.548(4) 3_656
O1 Cu1 2.1538(15) .
O2 Cu2 1.9701(14) .
O3 Cu1 1.9813(15) .
O4 Cu2 2.1753(16) .
O5 Cu1 2.0729(15) .
O6 Cu1 2.2121(17) 4_566
O7 Cu1 1.9872(14) .
O8 Cu1 2.0560(16) 4_566
O9 Cu2 2.0730(16) .
O10 Cu2 2.2123(17) 3_756
O11 Cu2 2.0614(15) .
O12 Cu2 1.9887(14) 3_656
Cu1 O8 2.0560(16) 4_565
Cu1 O6 2.2121(17) 4_565
Cu2 O12 1.9888(14) 3_656
Cu2 O10 2.2125(17) 3_756

loop_
_geom_hbond_atom_site_label_D
_geom_hbond_atom_site_label_H
_geom_hbond_atom_site_label_A
_geom_hbond_distance_DH
_geom_hbond_distance_HA
_geom_hbond_distance_DA
_geom_hbond_angle_DHA
_geom_hbond_site_symmetry_A
C111 H11B O11 0.97 2.64 3.327(10) 127.8 1_554
C112 H11C O2 0.97 2.61 3.358(11) 134.4 1_554
C112 H11C O11 0.97 2.54 3.023(10) 110.6 1_554
C121 H12C O9 0.96 2.60 3.326(6) 132.7 .
N1 H1 O9 0.98 1.82 2.788(2) 166.8 .
C17 H17D O1 1.04(8) 2.49(8) 3.441(4) 151(6) 1_455
C17 H17D O8 1.04(8) 2.64(8) 3.172(3) 111(5) 4_465
C182 H18D O8 0.96 2.51 3.167(7) 125.5 4_465
N2 H2 O5 0.98 1.81 2.775(2) 166.5 .
